data_4318175
loop_
_publ_author_name
'Jitendra K. Bera'
'Paul S. Szalay'
'Kim R. Dunbar'

_publ_section_title
;
 A Study of Structural and Bonding Variations in the Homologous Series
 [Mo2(CN)6(dppm)2]n- (n= 2, 1, 0)
;
_journal_name_full 'Inorganic Chemistry'
_journal_page_first 3429
_journal_page_last 3436
_journal_paper_doi 10.1021/ic020157n
_journal_volume 41
_journal_year 2002
_chemical_formula_sum 'C38 H45 Mo N5 P2'
_chemical_formula_weight 729.67
_chemical_name_systematic
;
bis(tetraethylammonium) di(bis(diphenylphosphino)methane)hexacyanodimolybdate
.2 acetonitrile
;
_space_group_IT_number 14
_symmetry_cell_setting monoclinic
_symmetry_space_group_name_Hall '-P 2yn'
_symmetry_space_group_name_H-M 'P 1 21/n 1'
_atom_sites_solution_hydrogens geom
_atom_sites_solution_primary direct
_atom_sites_solution_secondary difmap
_audit_creation_method SHELXL-97
_cell_angle_alpha 90.00
_cell_angle_beta 100.45(3)
_cell_angle_gamma 90.00
_cell_formula_units_Z 4
_cell_length_a 15.948(3)
_cell_length_b 13.203(3)
_cell_length_c 17.581(4)
_cell_measurement_reflns_used 23245
_cell_measurement_temperature 110(2)
_cell_measurement_theta_max 28.33
_cell_measurement_theta_min 1.58
_cell_volume 3640.5(14)
_computing_cell_refinement 'SAINT v4.05 (Siemens, 1996)'
_computing_data_collection 'SMART V4.05 (Siemens, 1996)'
_computing_data_reduction 'XPREP SHELXTL v5 (Siemens, 1994)'
_computing_molecular_graphics 'XP SHELXTL v5 (Siemens, 1994)'
_computing_publication_material 'Ciftab (Sheldrick, 1997)'
_computing_structure_refinement 'SHELXL-97 (Sheldrick, 1997)'
_computing_structure_solution 'SHELXS-97 (Sheldrick, 1990)'
_diffrn_ambient_temperature 110(2)
_diffrn_detector_area_resol_mean '5.7 pixels mm-1'
_diffrn_measured_fraction_theta_full 0.959
_diffrn_measured_fraction_theta_max 0.959
_diffrn_measurement_device_type 'Siemens Smart 1K CCD Area Detector Diffractometer'
_diffrn_measurement_method 'Omega Scans'
_diffrn_radiation_monochromator graphite
_diffrn_radiation_source 'fine-focus sealed tube'
_diffrn_radiation_type MoK\a
_diffrn_radiation_wavelength 0.71073
_diffrn_reflns_av_R_equivalents 0.1478
_diffrn_reflns_av_sigmaI/netI 0.3438
_diffrn_reflns_limit_h_max 20
_diffrn_reflns_limit_h_min -19
_diffrn_reflns_limit_k_max 16
_diffrn_reflns_limit_k_min -17
_diffrn_reflns_limit_l_max 23
_diffrn_reflns_limit_l_min -22
_diffrn_reflns_number 23245
_diffrn_reflns_theta_full 28.33
_diffrn_reflns_theta_max 28.33
_diffrn_reflns_theta_min 1.59
_diffrn_standards_decay_% 0.0002
_exptl_absorpt_coefficient_mu 0.482
_exptl_absorpt_correction_type SADABS
_exptl_crystal_colour red
_exptl_crystal_density_diffrn 1.331
_exptl_crystal_density_method 'not measured'
_exptl_crystal_description plate
_exptl_crystal_F_000 1520
_exptl_crystal_size_max 0.49
_exptl_crystal_size_mid 0.41
_exptl_crystal_size_min 0.09
_refine_diff_density_max 0.598
_refine_diff_density_min -1.117
_refine_diff_density_rms 0.177
_refine_ls_extinction_method none
_refine_ls_goodness_of_fit_ref 0.759
_refine_ls_hydrogen_treatment mixed
_refine_ls_matrix_type full
_refine_ls_number_parameters 441
_refine_ls_number_reflns 8709
_refine_ls_number_restraints 0
_refine_ls_restrained_S_all 0.759
_refine_ls_R_factor_all 0.1885
_refine_ls_R_factor_gt 0.0575
_refine_ls_shift/su_max 0.831
_refine_ls_shift/su_mean 0.040
_refine_ls_structure_factor_coef Fsqd
_refine_ls_weighting_details 'calc w=1/[\s^2^(Fo^2^)+(0.0548P)^2^+0.0000P] where P=(Fo^2^+2Fc^2^)/3'
_refine_ls_weighting_scheme calc
_refine_ls_wR_factor_gt 0.1108
_refine_ls_wR_factor_ref 0.1631
_reflns_number_gt 3188
_reflns_number_total 8709
_reflns_threshold_expression >2sigma(I)
_cod_data_source_file ic020157n_1.cif
_cod_data_source_block Mo(II,II)
_cod_depositor_comments
;
The following automatic conversions were performed:

data name '_atom_site_symetry_multiplicity' was replaced with
'_atom_site_symmetry_multiplicity' as specified in the replacement
file 'data/replacement-values/replacement_tags.lst'.

Automatic conversion script
Id: cif_correct_tags 9268 2022-04-12 08:56:07Z antanas 
;
_cod_original_cell_volume 3640.5(13)
_cod_database_code 4318175

loop_
_symmetry_equiv_pos_as_xyz
'x, y, z'
'-x+1/2, y+1/2, -z+1/2'
'-x, -y, -z'
'x-1/2, -y-1/2, z-1/2'

loop_
_atom_site_label
_atom_site_type_symbol
_atom_site_fract_x
_atom_site_fract_y
_atom_site_fract_z
_atom_site_U_iso_or_equiv
_atom_site_adp_type
_atom_site_occupancy
_atom_site_symmetry_multiplicity
_atom_site_calc_flag
_atom_site_refinement_flags
_atom_site_disorder_assembly
_atom_site_disorder_group
Mo1 Mo 0.47061(4) -0.09743(5) 0.49856(3) 0.01273(16) Uani 1 1 d . . .
P2 P 0.58300(11) -0.16442(14) 0.42991(10) 0.0135(4) Uani 1 1 d . . .
P1 P 0.34920(11) -0.05003(14) 0.56302(10) 0.0141(4) Uani 1 1 d . . .
C12 C 0.3229(4) 0.0836(5) 0.5498(4) 0.0163(16) Uani 1 1 d . . .
H12A H 0.2847(16) 0.1019(9) 0.5831(13) 0.020 Uiso 1 1 calc R . .
H12B H 0.2948(13) 0.0945(7) 0.498(2) 0.020 Uiso 1 1 calc R . .
C1 C 0.3851(5) -0.1874(5) 0.4179(4) 0.0170(16) Uani 1 1 d . . .
C2 C 0.4709(4) -0.2362(5) 0.5671(4) 0.0160(16) Uani 1 1 d . . .
C3 C 0.4255(4) 0.0125(6) 0.4189(4) 0.0175(17) Uani 1 1 d . . .
N1 N 0.3446(4) -0.2429(5) 0.3753(3) 0.0230(15) Uani 1 1 d . . .
N2 N 0.4622(3) -0.3066(4) 0.6030(3) 0.0181(14) Uani 1 1 d . . .
N3 N 0.4009(4) 0.0820(5) 0.3801(3) 0.0227(15) Uani 1 1 d . . .
C111 C 0.2461(4) -0.1112(6) 0.5282(4) 0.0175(17) Uani 1 1 d . . .
C112 C 0.1706(4) -0.0593(6) 0.5052(4) 0.0181(17) Uani 1 1 d . . .
H112 H 0.1713(4) 0.005(5) 0.5041(4) 0.022 Uiso 1 1 calc R . .
C113 C 0.0927(5) -0.1099(7) 0.4835(4) 0.026(2) Uani 1 1 d . . .
H113 H 0.044(4) -0.075(3) 0.4688(12) 0.031 Uiso 1 1 calc R . .
C114 C 0.0919(5) -0.2133(6) 0.4850(4) 0.024(2) Uani 1 1 d . . .
H114 H 0.043(4) -0.246(3) 0.4713(11) 0.029 Uiso 1 1 calc R . .
C115 C 0.1658(4) -0.2662(6) 0.5074(4) 0.0262(19) Uani 1 1 d . . .
H115 H 0.1646(5) -0.345(5) 0.5082(4) 0.031 Uiso 1 1 calc R . .
C116 C 0.2419(5) -0.2156(6) 0.5290(4) 0.024(2) Uani 1 1 d . . .
H116 H 0.281(4) -0.244(3) 0.5410(12) 0.029 Uiso 1 1 calc R . .
C121 C 0.3551(4) -0.0665(5) 0.6680(4) 0.0146(16) Uani 1 1 d . . .
C122 C 0.4379(5) -0.0992(6) 0.7940(4) 0.0241(17) Uani 1 1 d . . .
H122 H 0.494(4) -0.1155(12) 0.828(2) 0.029 Uiso 1 1 calc R . .
C123 C 0.2892(5) -0.0660(5) 0.7802(4) 0.027(2) Uani 1 1 d . . .
H123 H 0.250(4) -0.0599(8) 0.7982(17) 0.032 Uiso 1 1 calc R . .
C124 C 0.3670(5) -0.0874(6) 0.8269(4) 0.0278(19) Uani 1 1 d . . .
H124 H 0.3713(6) -0.0941(7) 0.885(4) 0.033 Uiso 1 1 calc R . .
C125 C 0.2830(5) -0.0560(5) 0.7019(4) 0.0221(18) Uani 1 1 d . . .
H125 H 0.233(4) -0.0426(11) 0.673(2) 0.027 Uiso 1 1 calc R . .
C126 C 0.4324(5) -0.0888(6) 0.7145(4) 0.0214(17) Uani 1 1 d . . .
H126 H 0.486(3) -0.0976(8) 0.6905(15) 0.026 Uiso 1 1 calc R . .
C211 C 0.6259(5) -0.2927(5) 0.4548(4) 0.0188(17) Uani 1 1 d . . .
C212 C 0.5685(5) -0.3699(5) 0.4499(4) 0.0212(18) Uani 1 1 d . . .
H212 H 0.510(4) -0.3557(11) 0.4387(9) 0.025 Uiso 1 1 calc R . .
C213 C 0.5957(5) -0.4684(6) 0.4611(4) 0.0235(19) Uani 1 1 d . . .
H213 H 0.559(3) -0.517(4) 0.4584(5) 0.028 Uiso 1 1 calc R . .
C214 C 0.6822(5) -0.4904(6) 0.4769(4) 0.024(2) Uani 1 1 d . . .
H214 H 0.7011(14) -0.560(5) 0.4841(7) 0.029 Uiso 1 1 calc R . .
C215 C 0.7411(5) -0.4135(6) 0.4824(4) 0.0233(18) Uani 1 1 d . . .
H215 H 0.802(4) -0.4281(11) 0.4943(9) 0.028 Uiso 1 1 calc R . .
C216 C 0.7118(5) -0.3145(5) 0.4707(4) 0.0205(18) Uani 1 1 d . . .
H216 H 0.748(3) -0.266(4) 0.4734(5) 0.025 Uiso 1 1 calc R . .
C221 C 0.5641(4) -0.1779(5) 0.3232(4) 0.0154(16) Uani 1 1 d . . .
C222 C 0.4910(4) -0.1362(5) 0.2786(4) 0.0171(17) Uani 1 1 d . . .
H222 H 0.451(3) -0.101(2) 0.3024(16) 0.021 Uiso 1 1 calc R . .
C223 C 0.4778(5) -0.1470(6) 0.1987(4) 0.0220(18) Uani 1 1 d . . .
H223 H 0.432(3) -0.119(2) 0.170(2) 0.026 Uiso 1 1 calc R . .
C224 C 0.5337(5) -0.1986(6) 0.1639(4) 0.027(2) Uani 1 1 d . . .
H224 H 0.5238(9) -0.2054(8) 0.112(4) 0.032 Uiso 1 1 calc R . .
C225 C 0.6051(5) -0.2403(6) 0.2076(4) 0.028(2) Uani 1 1 d . . .
H225 H 0.641(3) -0.274(3) 0.1853(18) 0.033 Uiso 1 1 calc R . .
C226 C 0.6203(5) -0.2298(5) 0.2861(4) 0.0225(18) Uani 1 1 d . . .
H226 H 0.670(3) -0.259(2) 0.316(2) 0.027 Uiso 1 1 calc R . .
N4 N 0.3280(4) 0.4261(5) 0.2735(3) 0.0219(15) Uani 1 1 d . . .
C41 C 0.3459(5) 0.3680(6) 0.2027(4) 0.029(2) Uani 1 1 d . . .
H41A H 0.2968 0.3261 0.1829 0.034 Uiso 1 1 calc R . .
H41B H 0.3524 0.4164 0.1627 0.034 Uiso 1 1 calc R . .
C42 C 0.4237(5) 0.3020(6) 0.2181(4) 0.034(2) Uani 1 1 d . . .
H42A H 0.4728(19) 0.3412(15) 0.2496(12) 0.052 Uiso 1 1 calc R . .
H42B H 0.4395(8) 0.2804(10) 0.1672(19) 0.052 Uiso 1 1 calc R . .
H42C H 0.4114(6) 0.240(2) 0.2481(11) 0.052 Uiso 1 1 calc R . .
C43 C 0.3222(4) 0.3533(5) 0.3396(4) 0.0211(18) Uani 1 1 d . . .
H43A H 0.3768 0.3198 0.3547 0.025 Uiso 1 1 calc R . .
H43B H 0.3113 0.3921 0.3837 0.025 Uiso 1 1 calc R . .
C44 C 0.2534(4) 0.2733(6) 0.3201(4) 0.029(2) Uani 1 1 d . . .
H44A H 0.2046(18) 0.3027(12) 0.2936(11) 0.044 Uiso 1 1 calc R . .
H44B H 0.2424(6) 0.2449(12) 0.3649(17) 0.044 Uiso 1 1 calc R . .
H44C H 0.2715(8) 0.2241(19) 0.2900(12) 0.044 Uiso 1 1 calc R . .
C45 C 0.4003(5) 0.4982(6) 0.3043(4) 0.0262(19) Uani 1 1 d . . .
H45A H 0.3848 0.5363 0.3468 0.031 Uiso 1 1 calc R . .
H45B H 0.4505 0.4586 0.3248 0.031 Uiso 1 1 calc R . .
C46 C 0.4230(5) 0.5723(6) 0.2454(4) 0.038(3) Uani 1 1 d . . .
H46A H 0.4128(6) 0.5430(13) 0.197(2) 0.058 Uiso 1 1 calc R . .
H46B H 0.480(2) 0.5892(10) 0.2584(7) 0.058 Uiso 1 1 calc R . .
H46C H 0.3904(14) 0.630(2) 0.2449(4) 0.058 Uiso 1 1 calc R . .
C47 C 0.2444(4) 0.4803(6) 0.2477(4) 0.0251(19) Uani 1 1 d . . .
H47A H 0.2014 0.4304 0.2277 0.030 Uiso 1 1 calc R . .
H47B H 0.2505 0.5252 0.2054 0.030 Uiso 1 1 calc R . .
C48 C 0.2121(5) 0.5423(6) 0.3098(4) 0.031(2) Uani 1 1 d . . .
H48A H 0.1980(7) 0.4937(17) 0.3528(16) 0.046 Uiso 1 1 calc R . .
H48B H 0.1569(19) 0.5816(15) 0.2848(9) 0.046 Uiso 1 1 calc R . .
H48C H 0.2591(16) 0.5939(19) 0.3343(10) 0.046 Uiso 1 1 calc R . .
C1S C 0.3330(5) -0.3365(6) 0.7338(5) 0.038(2) Uani 1 1 d . . .
H1S1 H 0.279(2) -0.3621(12) 0.7185(8) 0.057 Uiso 1 1 calc R . .
H1S2 H 0.3708(16) -0.3727(16) 0.7110(11) 0.057 Uiso 1 1 calc R . .
H1S3 H 0.3339(5) -0.270(3) 0.7193(8) 0.057 Uiso 1 1 calc R . .
C2S C 0.3569(5) -0.3442(7) 0.8171(6) 0.037(2) Uani 1 1 d . . .
N1S N 0.3753(4) -0.3495(6) 0.8824(5) 0.047(2) Uani 1 1 d . . .

loop_
_atom_site_aniso_label
_atom_site_aniso_U_11
_atom_site_aniso_U_22
_atom_site_aniso_U_33
_atom_site_aniso_U_23
_atom_site_aniso_U_13
_atom_site_aniso_U_12
Mo1 0.0161(3) 0.0103(3) 0.0127(3) -0.0007(3) 0.0048(2) -0.0001(3)
P2 0.0153(10) 0.0125(11) 0.0135(10) -0.0008(8) 0.0049(8) 0.0008(8)
P1 0.0162(10) 0.0119(10) 0.0151(10) 0.0000(8) 0.0049(8) -0.0016(8)
C12 0.020(4) 0.016(4) 0.014(4) 0.004(3) 0.005(3) 0.005(3)
C1 0.026(4) 0.014(4) 0.012(4) 0.006(3) 0.008(3) 0.006(3)
C2 0.014(4) 0.014(4) 0.019(4) -0.008(3) 0.000(3) 0.001(3)
C3 0.012(4) 0.023(5) 0.019(4) -0.008(4) 0.006(3) -0.007(3)
N1 0.017(4) 0.028(4) 0.024(4) -0.001(3) 0.002(3) -0.004(3)
N2 0.021(3) 0.016(4) 0.015(3) -0.002(3) -0.003(3) -0.006(3)
N3 0.021(3) 0.029(4) 0.018(3) -0.005(3) 0.002(3) -0.003(3)
C111 0.022(4) 0.020(5) 0.014(4) -0.001(3) 0.012(3) -0.003(3)
C112 0.025(4) 0.016(4) 0.014(4) -0.004(3) 0.005(3) -0.005(3)
C113 0.020(4) 0.040(6) 0.018(4) 0.002(4) 0.003(3) -0.007(4)
C114 0.021(4) 0.040(6) 0.014(4) -0.011(4) 0.006(3) -0.012(4)
C115 0.017(4) 0.029(5) 0.034(5) -0.006(4) 0.007(4) -0.012(4)
C116 0.022(5) 0.023(5) 0.029(5) 0.002(4) 0.008(4) 0.005(4)
C121 0.021(4) 0.013(4) 0.012(4) -0.004(3) 0.006(3) -0.006(3)
C122 0.036(5) 0.022(4) 0.015(4) -0.005(4) 0.006(3) -0.007(4)
C123 0.037(5) 0.028(5) 0.022(4) -0.002(4) 0.023(4) 0.000(4)
C124 0.039(5) 0.030(5) 0.017(4) 0.001(4) 0.009(4) -0.001(4)
C125 0.016(4) 0.023(4) 0.028(5) 0.009(4) 0.007(3) 0.003(3)
C126 0.028(4) 0.019(4) 0.018(4) 0.002(4) 0.008(3) -0.001(4)
C211 0.025(4) 0.016(4) 0.016(4) -0.001(3) 0.007(3) 0.005(3)
C212 0.021(4) 0.015(4) 0.028(5) 0.003(3) 0.005(3) 0.002(3)
C213 0.036(5) 0.011(4) 0.023(4) 0.000(3) 0.007(4) -0.004(4)
C214 0.040(5) 0.010(4) 0.027(5) 0.001(4) 0.016(4) 0.006(4)
C215 0.029(4) 0.015(4) 0.028(4) 0.008(4) 0.012(3) 0.009(4)
C216 0.023(4) 0.012(4) 0.027(5) 0.004(3) 0.006(3) 0.002(3)
C221 0.023(4) 0.009(4) 0.015(4) -0.005(3) 0.009(3) -0.004(3)
C222 0.016(4) 0.019(4) 0.017(4) -0.003(3) 0.005(3) 0.004(3)
C223 0.017(4) 0.030(5) 0.019(4) 0.005(4) 0.002(3) 0.003(3)
C224 0.028(5) 0.043(6) 0.011(4) 0.000(4) 0.009(3) 0.005(4)
C225 0.032(5) 0.034(5) 0.020(4) -0.006(4) 0.011(4) 0.002(4)
C226 0.030(5) 0.018(4) 0.021(4) -0.001(3) 0.008(4) 0.000(3)
N4 0.022(4) 0.027(4) 0.015(3) 0.000(3) 0.000(3) 0.001(3)
C41 0.025(5) 0.038(5) 0.021(4) -0.005(4) 0.000(4) -0.001(4)
C42 0.036(5) 0.039(6) 0.027(5) 0.003(4) 0.004(4) 0.012(4)
C43 0.024(4) 0.024(5) 0.014(4) 0.005(3) -0.001(3) 0.006(3)
C44 0.028(5) 0.026(5) 0.031(5) 0.008(4) -0.001(4) -0.004(4)
C45 0.017(4) 0.033(5) 0.027(5) -0.008(4) -0.001(4) -0.008(3)
C46 0.033(5) 0.040(6) 0.039(5) 0.008(4) 0.001(4) -0.005(4)
C47 0.018(4) 0.029(5) 0.026(4) 0.005(4) -0.003(4) -0.001(4)
C48 0.026(5) 0.031(5) 0.035(5) 0.002(4) 0.004(4) 0.003(4)
C1S 0.038(5) 0.028(5) 0.053(6) -0.002(5) 0.020(5) -0.013(4)
C2S 0.030(5) 0.039(6) 0.045(6) 0.012(5) 0.015(5) -0.004(4)
N1S 0.035(5) 0.052(6) 0.057(5) 0.022(5) 0.012(4) -0.007(4)

loop_
_atom_type_symbol
_atom_type_description
_atom_type_scat_dispersion_real
_atom_type_scat_dispersion_imag
_atom_type_scat_source
C C 0.0033 0.0016 'International Tables Vol C Tables 4.2.6.8 and 6.1.1.4'
H H 0.0000 0.0000 'International Tables Vol C Tables 4.2.6.8 and 6.1.1.4'
N N 0.0061 0.0033 'International Tables Vol C Tables 4.2.6.8 and 6.1.1.4'
P P 0.1023 0.0942 'International Tables Vol C Tables 4.2.6.8 and 6.1.1.4'
Mo Mo -1.6832 0.6857 'International Tables Vol C Tables 4.2.6.8 and 6.1.1.4'

loop_
_geom_angle_atom_site_label_1
_geom_angle_atom_site_label_2
_geom_angle_atom_site_label_3
_geom_angle
_geom_angle_site_symmetry_1
_geom_angle_site_symmetry_3
_geom_angle_publ_flag
C3 Mo1 C1 80.7(3) . . ?
C3 Mo1 C2 158.5(3) . . ?
C1 Mo1 C2 80.7(3) . . ?
C3 Mo1 C3 102.1(2) . 3_656 ?
C1 Mo1 C3 173.4(3) . 3_656 ?
C2 Mo1 C3 97.6(3) . 3_656 ?
C3 Mo1 P1 85.87(19) . . ?
C1 Mo1 P1 89.24(18) . . ?
C2 Mo1 P1 83.35(17) . . ?
C3 Mo1 P1 96.96(17) 3_656 . ?
C3 Mo1 P2 96.53(19) . . ?
C1 Mo1 P2 84.83(18) . . ?
C2 Mo1 P2 92.27(17) . . ?
C3 Mo1 P2 88.84(17) 3_656 . ?
P1 Mo1 P2 173.14(7) . . ?
C3 Mo1 Mo1 54.87(19) . 3_656 ?
C1 Mo1 Mo1 135.17(18) . 3_656 ?
C2 Mo1 Mo1 144.03(18) . 3_656 ?
C3 Mo1 Mo1 47.2(2) 3_656 3_656 ?
P1 Mo1 Mo1 92.71(5) . 3_656 ?
P2 Mo1 Mo1 93.92(5) . 3_656 ?
C3 Mo1 N3 2.6(2) . . ?
C1 Mo1 N3 82.9(2) . . ?
C2 Mo1 N3 159.6(2) . . ?
C3 Mo1 N3 100.1(2) 3_656 . ?
P1 Mo1 N3 84.46(11) . . ?
P2 Mo1 N3 98.18(11) . . ?
Mo1 Mo1 N3 52.86(10) 3_656 . ?
C12 P2 C211 103.5(3) 3_656 . ?
C12 P2 C221 103.4(3) 3_656 . ?
C211 P2 C221 97.8(3) . . ?
C12 P2 Mo1 109.6(2) 3_656 . ?
C211 P2 Mo1 118.5(2) . . ?
C221 P2 Mo1 121.6(2) . . ?
C12 P1 C111 102.3(3) . . ?
C12 P1 C121 102.2(3) . . ?
C111 P1 C121 99.3(3) . . ?
C12 P1 Mo1 111.4(2) . . ?
C111 P1 Mo1 117.4(2) . . ?
C121 P1 Mo1 121.5(2) . . ?
P1 C12 P2 112.4(3) . 3_656 ?
N1 C1 Mo1 173.7(6) . . ?
N2 C2 Mo1 172.8(6) . . ?
N3 C3 Mo1 172.8(6) . . ?
N3 C3 Mo1 96.5(5) . 3_656 ?
Mo1 C3 Mo1 77.9(2) . 3_656 ?
C3 N3 Mo1 4.6(4) . . ?
C116 C111 C112 117.3(7) . . ?
C116 C111 P1 118.6(6) . . ?
C112 C111 P1 124.1(6) . . ?
C111 C112 C113 121.7(7) . . ?
C114 C113 C112 118.9(7) . . ?
C115 C114 C113 120.5(7) . . ?
C114 C115 C116 120.1(8) . . ?
C115 C116 C111 121.6(7) . . ?
C126 C121 C125 119.0(6) . . ?
C126 C121 P1 119.7(5) . . ?
C125 C121 P1 121.4(5) . . ?
C124 C122 C126 120.5(7) . . ?
C125 C123 C124 120.6(7) . . ?
C122 C124 C123 119.4(7) . . ?
C123 C125 C121 120.4(7) . . ?
C121 C126 C122 120.1(7) . . ?
C212 C211 C216 119.3(7) . . ?
C212 C211 P2 117.1(6) . . ?
C216 C211 P2 123.4(6) . . ?
C211 C212 C213 120.6(7) . . ?
C212 C213 C214 120.2(7) . . ?
C215 C214 C213 120.0(7) . . ?
C214 C215 C216 118.6(7) . . ?
C211 C216 C215 121.3(7) . . ?
C226 C221 C222 118.6(6) . . ?
C226 C221 P2 121.6(6) . . ?
C222 C221 P2 119.8(5) . . ?
C223 C222 C221 119.1(6) . . ?
C224 C223 C222 121.2(7) . . ?
C223 C224 C225 119.8(7) . . ?
C226 C225 C224 120.3(7) . . ?
C225 C226 C221 121.1(7) . . ?
C47 N4 C45 112.5(6) . . ?
C47 N4 C43 110.8(5) . . ?
C45 N4 C43 105.8(5) . . ?
C47 N4 C41 106.1(5) . . ?
C45 N4 C41 111.2(5) . . ?
C43 N4 C41 110.5(5) . . ?
C42 C41 N4 114.4(6) . . ?
C44 C43 N4 114.1(6) . . ?
C46 C45 N4 115.0(6) . . ?
N4 C47 C48 115.8(6) . . ?
N1S C2S C1S 179.4(11) . . ?

loop_
_geom_bond_atom_site_label_1
_geom_bond_atom_site_label_2
_geom_bond_distance
_geom_bond_site_symmetry_2
_geom_bond_publ_flag
Mo1 C3 2.054(8) . ?
Mo1 C1 2.140(8) . ?
Mo1 C2 2.193(7) . ?
Mo1 C3 2.288(7) 3_656 ?
Mo1 P1 2.494(2) . ?
Mo1 P2 2.4973(19) . ?
Mo1 Mo1 2.7355(13) 3_656 ?
Mo1 N3 3.216(6) . ?
P2 C12 1.823(7) 3_656 ?
P2 C211 1.850(7) . ?
P2 C221 1.853(7) . ?
P1 C12 1.818(7) . ?
P1 C111 1.835(7) . ?
P1 C121 1.843(7) . ?
C12 P2 1.823(7) 3_656 ?
C1 N1 1.157(8) . ?
C2 N2 1.145(8) . ?
C3 N3 1.168(8) . ?
C3 Mo1 2.288(7) 3_656 ?
C111 C116 1.380(9) . ?
C111 C112 1.381(9) . ?
C112 C113 1.401(9) . ?
C113 C114 1.364(10) . ?
C114 C115 1.366(10) . ?
C115 C116 1.377(9) . ?
C121 C126 1.382(9) . ?
C121 C125 1.395(9) . ?
C122 C124 1.369(9) . ?
C122 C126 1.392(9) . ?
C123 C125 1.367(9) . ?
C123 C124 1.387(10) . ?
C211 C212 1.362(9) . ?
C211 C216 1.377(9) . ?
C212 C213 1.373(9) . ?
C213 C214 1.388(10) . ?
C214 C215 1.374(10) . ?
C215 C216 1.392(9) . ?
C221 C226 1.382(9) . ?
C221 C222 1.395(9) . ?
C222 C223 1.390(9) . ?
C223 C224 1.354(9) . ?
C224 C225 1.370(10) . ?
C225 C226 1.365(9) . ?
N4 C47 1.508(8) . ?
N4 C45 1.517(8) . ?
N4 C43 1.523(8) . ?
N4 C41 1.533(8) . ?
C41 C42 1.501(9) . ?
C43 C44 1.517(9) . ?
C45 C46 1.515(10) . ?
C47 C48 1.526(10) . ?
C1S C2S 1.448(11) . ?
C2S N1S 1.135(10) . ?
